data_7125127
loop_
_publ_author_name
'Schuhknecht, Danny'
'Ritter, Florian'
'Tauchert, Michael E.'

_publ_section_title
;
 Isolation and properties of a palladium PBP pincer complex featuring an
 ambiphilic boryl site.
;
_journal_issue 79
_journal_name_full 'Chemical communications (Cambridge, England)'
_journal_page_first 11823
_journal_page_last 11826
_journal_paper_doi 10.1039/c6cc07079e
_journal_volume 52
_journal_year 2016
_chemical_formula_moiety 'C40 H40 B P3 Pd'
_chemical_formula_sum 'C40 H40 B P3 Pd'
_chemical_formula_weight 730.84
_space_group_crystal_system monoclinic
_space_group_IT_number 14
_space_group_name_Hall '-P 2ybc'
_space_group_name_H-M_alt 'P 1 21/c 1'
_atom_sites_solution_hydrogens geom
_atom_sites_solution_primary direct
_atom_sites_solution_secondary difmap
_audit_creation_date 2015-08-27
_audit_creation_method
;
Olex2 1.2
(compiled 2015.01.26 svn.r3151 for OlexSys, GUI svn.r4998)
;
_audit_update_record
;
2016-03-27 deposited with the CCDC.
2016-09-06 downloaded from the CCDC.
;
_cell_angle_alpha 90.00
_cell_angle_beta 97.699(2)
_cell_angle_gamma 90.00
_cell_formula_units_Z 4
_cell_length_a 10.6783(16)
_cell_length_b 18.823(3)
_cell_length_c 17.516(3)
_cell_measurement_reflns_used 6275
_cell_measurement_temperature 100
_cell_measurement_theta_max 27.46
_cell_measurement_theta_min 2.21
_cell_volume 3488.9(10)
_computing_cell_refinement 'SAINT v8.34A (Bruker, 2013)'
_computing_data_reduction 'SAINT v8.34A (Bruker, 2013)'
_computing_molecular_graphics 'Olex2 (Dolomanov et al., 2009)'
_computing_publication_material 'Olex2 (Dolomanov et al., 2009)'
_computing_structure_refinement 'XL (Sheldrick, 2008)'
_computing_structure_solution 'XS (Sheldrick, 2008)'
_diffrn_ambient_temperature 100
_diffrn_measured_fraction_theta_full 1.000
_diffrn_measured_fraction_theta_max 0.948
_diffrn_measurement_device_type 'Bruker APEX CCD'
_diffrn_measurement_method '\w scans'
_diffrn_radiation_monochromator 'multi opitcal layer'
_diffrn_radiation_type MoK\a
_diffrn_radiation_wavelength 0.71073
_diffrn_reflns_av_R_equivalents 0.0784
_diffrn_reflns_av_unetI/netI 0.0746
_diffrn_reflns_limit_h_max 15
_diffrn_reflns_limit_h_min -15
_diffrn_reflns_limit_k_max 26
_diffrn_reflns_limit_k_min -25
_diffrn_reflns_limit_l_max 25
_diffrn_reflns_limit_l_min -24
_diffrn_reflns_number 39214
_diffrn_reflns_theta_full 25.00
_diffrn_reflns_theta_max 30.57
_diffrn_reflns_theta_min 2.16
_diffrn_source 'fine-focus sealed tube'
_diffrn_standards_number 0
_exptl_absorpt_coefficient_mu 0.697
_exptl_absorpt_correction_T_max 0.7461
_exptl_absorpt_correction_T_min 0.4508
_exptl_absorpt_correction_type multi-scan
_exptl_absorpt_process_details
;
SADABS-2008/1 (Bruker,2008) was used for absorption correction.
wR2(int) was 0.1574 before and 0.0839 after correction.
The Ratio of minimum to maximum transmission is 0.6042.
The \l/2 correction factor is 0.0015.
;
_exptl_crystal_colour yellow
_exptl_crystal_colour_primary yellow
_exptl_crystal_density_diffrn 1.391
_exptl_crystal_density_method 'not measured'
_exptl_crystal_description block
_exptl_crystal_F_000 1504
_exptl_crystal_size_max 0.52
_exptl_crystal_size_mid 0.32
_exptl_crystal_size_min 0.21
_refine_diff_density_max 1.002
_refine_diff_density_min -0.537
_refine_diff_density_rms 0.110
_refine_ls_extinction_method none
_refine_ls_goodness_of_fit_ref 1.020
_refine_ls_hydrogen_treatment constr
_refine_ls_matrix_type full
_refine_ls_number_parameters 410
_refine_ls_number_reflns 10149
_refine_ls_number_restraints 0
_refine_ls_restrained_S_all 1.020
_refine_ls_R_factor_all 0.0570
_refine_ls_R_factor_gt 0.0407
_refine_ls_shift/su_max 0.002
_refine_ls_shift/su_mean 0.000
_refine_ls_structure_factor_coef Fsqd
_refine_ls_weighting_details 'calc w=1/[\s^2^(Fo^2^)+(0.0350P)^2^+0.6040P] where P=(Fo^2^+2Fc^2^)/3'
_refine_ls_weighting_scheme calc
_refine_ls_wR_factor_gt 0.0928
_refine_ls_wR_factor_ref 0.1003
_reflns_number_gt 8011
_reflns_number_total 10149
_reflns_threshold_expression >2sigma(I)
_cod_data_source_file c6cc07079e2.cif
_cod_data_source_block a15_a52sad
_cod_original_cell_volume 3489.0(9)
_cod_database_code 7125127
_olex2_refinement_description
;
1. Fixed Uiso
 At 1.2 times of:
  All C(H) groups
 At 1.5 times of:
  All C(H,H,H) groups
2.a Aromatic/amide H refined with riding coordinates:
 C25(H25), C45(H45), C55(H55), C61(H61), C65(H65), C12(H12), C64(H64),
 C51(H51), C22(H22), C33(H33), C15(H15), C62(H62), C24(H24), C32(H32), C63(H63),
  C23(H23), C41(H41), C44(H44), C52(H52), C13(H13), C31(H31), C14(H14),
 C53(H53), C43(H43), C1AA(H1AA), C54(H54), C34(H34), C42(H42)
2.b Idealised Me refined as rotating group:
 C80(H80A,H80B,H80C), C82(H82A,H82B,H82C), C81(H81A,H81B,H81C), C70(H70A,H70B,
 H70C)
;
_olex2_submission_special_instructions 'No special instructions were received'

loop_
_space_group_symop_id
_space_group_symop_operation_xyz
1 'x, y, z'
2 '-x, y+1/2, -z+1/2'
3 '-x, -y, -z'
4 'x, -y-1/2, z-1/2'

loop_
_atom_site_label
_atom_site_type_symbol
_atom_site_fract_x
_atom_site_fract_y
_atom_site_fract_z
_atom_site_U_iso_or_equiv
_atom_site_adp_type
_atom_site_occupancy
_atom_site_calc_flag
_atom_site_refinement_flags_posn
Pd1 Pd 0.230249(15) 0.281574(9) 0.377568(10) 0.01123(6) Uani 1 d .
P3 P 0.21799(6) 0.20890(3) 0.48812(4) 0.01519(13) Uani 1 d .
P2 P 0.38190(6) 0.22918(3) 0.31706(4) 0.01191(12) Uani 1 d .
P1 P 0.03235(5) 0.32771(3) 0.34282(4) 0.01245(12) Uani 1 d .
C25 C 0.5739(2) 0.28218(12) 0.23196(14) 0.0147(5) Uani 1 d .
H25 H 0.6120 0.2365 0.2348 0.018 Uiso 1 calc R
C21 C 0.4074(2) 0.36175(12) 0.26518(13) 0.0137(4) Uani 1 d .
C40 C 0.5053(2) 0.17691(12) 0.37477(14) 0.0139(4) Uani 1 d .
C45 C 0.5964(2) 0.21235(13) 0.42531(15) 0.0188(5) Uani 1 d .
H45 H 0.5992 0.2628 0.4245 0.023 Uiso 1 calc R
C20 C 0.4653(2) 0.29473(11) 0.26642(13) 0.0124(4) Uani 1 d .
C10 C 0.0374(2) 0.39411(12) 0.26826(14) 0.0143(4) Uani 1 d .
C55 C -0.1112(2) 0.20299(12) 0.33586(15) 0.0165(5) Uani 1 d .
H55 H -0.1015 0.2067 0.3904 0.020 Uiso 1 calc R
C50 C -0.0609(2) 0.25597(12) 0.29277(14) 0.0137(4) Uani 1 d .
C30 C 0.3164(2) 0.16389(12) 0.24512(13) 0.0142(4) Uani 1 d .
C61 C -0.2075(2) 0.36210(12) 0.38582(14) 0.0157(5) Uani 1 d .
H61 H -0.2428 0.3396 0.3393 0.019 Uiso 1 calc R
C65 C -0.0267(2) 0.39643(12) 0.47466(14) 0.0149(5) Uani 1 d .
H65 H 0.0622 0.3976 0.4895 0.018 Uiso 1 calc R
C11 C 0.1592(2) 0.40422(11) 0.24766(13) 0.0133(4) Uani 1 d .
C12 C 0.1642(2) 0.44486(12) 0.18062(14) 0.0172(5) Uani 1 d .
H12 H 0.2435 0.4514 0.1626 0.021 Uiso 1 calc R
C64 C -0.1067(2) 0.42743(12) 0.52196(14) 0.0171(5) Uani 1 d .
H64 H -0.0720 0.4501 0.5685 0.020 Uiso 1 calc R
C60 C -0.0761(2) 0.36379(12) 0.40583(13) 0.0134(4) Uani 1 d .
C51 C -0.0761(2) 0.24921(13) 0.21274(14) 0.0165(5) Uani 1 d .
H51 H -0.0429 0.2846 0.1824 0.020 Uiso 1 calc R
C80 C 0.1046(3) 0.22884(15) 0.55432(16) 0.0263(6) Uani 1 d .
H80A H 0.1243 0.2753 0.5783 0.039 Uiso 1 calc GR
H80B H 0.1096 0.1922 0.5944 0.039 Uiso 1 calc GR
H80C H 0.0191 0.2298 0.5259 0.039 Uiso 1 calc GR
C22 C 0.4680(2) 0.41687(12) 0.23025(14) 0.0164(5) Uani 1 d .
H22 H 0.4356 0.4638 0.2316 0.020 Uiso 1 calc R
C33 C 0.2114(2) 0.05958(13) 0.14242(15) 0.0212(5) Uani 1 d .
H33 H 0.1759 0.0241 0.1075 0.025 Uiso 1 calc R
C15 C -0.0702(2) 0.42693(12) 0.22892(15) 0.0184(5) Uani 1 d .
H15 H -0.1500 0.4211 0.2464 0.022 Uiso 1 calc R
C62 C -0.2866(2) 0.39291(12) 0.43323(15) 0.0176(5) Uani 1 d .
H62 H -0.3756 0.3917 0.4188 0.021 Uiso 1 calc R
C24 C 0.6257(2) 0.33702(13) 0.19364(14) 0.0163(5) Uani 1 d .
H24 H 0.6964 0.3284 0.1673 0.020 Uiso 1 calc R
C32 C 0.1414(2) 0.08793(13) 0.19582(15) 0.0198(5) Uani 1 d .
H32 H 0.0576 0.0718 0.1978 0.024 Uiso 1 calc R
C63 C -0.2365(2) 0.42529(12) 0.50127(14) 0.0174(5) Uani 1 d .
H63 H -0.2909 0.4460 0.5338 0.021 Uiso 1 calc R
C23 C 0.5737(2) 0.40479(13) 0.19389(14) 0.0180(5) Uani 1 d .
H23 H 0.6107 0.4428 0.1691 0.022 Uiso 1 calc R
C41 C 0.5034(2) 0.10276(13) 0.37766(15) 0.0198(5) Uani 1 d .
H41 H 0.4429 0.0772 0.3435 0.024 Uiso 1 calc R
C44 C 0.6831(2) 0.17552(15) 0.47669(15) 0.0242(6) Uani 1 d .
H44 H 0.7453 0.2007 0.5100 0.029 Uiso 1 calc R
C52 C -0.1392(2) 0.19131(13) 0.17698(15) 0.0205(5) Uani 1 d .
H52 H -0.1491 0.1875 0.1224 0.025 Uiso 1 calc R
C13 C 0.0578(2) 0.47576(12) 0.13988(15) 0.0184(5) Uani 1 d .
H13 H 0.0652 0.5026 0.0947 0.022 Uiso 1 calc R
C31 C 0.1936(2) 0.14017(12) 0.24681(14) 0.0166(5) Uani 1 d .
H31 H 0.1447 0.1598 0.2831 0.020 Uiso 1 calc R
C14 C -0.0595(2) 0.46779(12) 0.16457(15) 0.0195(5) Uani 1 d .
H14 H -0.1319 0.4902 0.1375 0.023 Uiso 1 calc R
C53 C -0.1881(2) 0.13882(13) 0.22029(16) 0.0211(5) Uani 1 d .
H53 H -0.2303 0.0989 0.1956 0.025 Uiso 1 calc R
C82 C 0.1828(3) 0.11559(13) 0.46560(16) 0.0258(6) Uani 1 d .
H82A H 0.0987 0.1118 0.4357 0.039 Uiso 1 calc GR
H82B H 0.1848 0.0886 0.5136 0.039 Uiso 1 calc GR
H82C H 0.2460 0.0964 0.4355 0.039 Uiso 1 calc GR
C43 C 0.6789(3) 0.10193(15) 0.47954(16) 0.0277(6) Uani 1 d .
H43 H 0.7372 0.0765 0.5153 0.033 Uiso 1 calc R
C1AA C 0.3865(3) 0.13456(14) 0.19087(16) 0.0248(6) Uani 1 d .
H1AA H 0.4707 0.1501 0.1891 0.030 Uiso 1 calc R
C81 C 0.3623(3) 0.20135(16) 0.55548(16) 0.0284(6) Uani 1 d .
H81A H 0.4285 0.1797 0.5295 0.043 Uiso 1 calc GR
H81B H 0.3467 0.1716 0.5991 0.043 Uiso 1 calc GR
H81C H 0.3895 0.2487 0.5741 0.043 Uiso 1 calc GR
C54 C -0.1749(2) 0.14521(12) 0.30008(16) 0.0198(5) Uani 1 d .
H54 H -0.2096 0.1100 0.3301 0.024 Uiso 1 calc R
C34 C 0.3346(3) 0.08333(15) 0.13995(16) 0.0276(6) Uani 1 d .
H34 H 0.3828 0.0641 0.1031 0.033 Uiso 1 calc R
C42 C 0.5893(3) 0.06593(14) 0.42989(16) 0.0264(6) Uani 1 d .
H42 H 0.5862 0.0155 0.4315 0.032 Uiso 1 calc R
B1 B 0.2810(2) 0.37487(13) 0.30477(16) 0.0136(5) Uani 1 d .
C70 C 0.3101(2) 0.42419(12) 0.38114(15) 0.0191(5) Uani 1 d .
H70A H 0.2302 0.4382 0.3986 0.029 Uiso 1 calc GR
H70B H 0.3563 0.4668 0.3689 0.029 Uiso 1 calc GR
H70C H 0.3612 0.3974 0.4220 0.029 Uiso 1 calc GR

loop_
_atom_site_aniso_label
_atom_site_aniso_U_11
_atom_site_aniso_U_22
_atom_site_aniso_U_33
_atom_site_aniso_U_23
_atom_site_aniso_U_13
_atom_site_aniso_U_12
Pd1 0.01598(9) 0.00735(9) 0.01050(9) -0.00042(6) 0.00227(6) 0.00046(6)
P3 0.0213(3) 0.0119(3) 0.0128(3) 0.0011(2) 0.0035(2) 0.0006(2)
P2 0.0162(3) 0.0074(3) 0.0122(3) -0.0012(2) 0.0020(2) 0.0004(2)
P1 0.0158(3) 0.0085(3) 0.0133(3) -0.0003(2) 0.0029(2) 0.0001(2)
C25 0.0178(11) 0.0108(11) 0.0148(12) -0.0018(9) 0.0001(9) 0.0013(8)
C21 0.0180(11) 0.0113(11) 0.0118(11) 0.0004(9) 0.0016(9) -0.0009(8)
C40 0.0157(10) 0.0126(11) 0.0140(11) 0.0020(9) 0.0043(9) 0.0025(8)
C45 0.0224(12) 0.0178(12) 0.0165(12) 0.0017(10) 0.0041(10) -0.0011(9)
C20 0.0169(11) 0.0091(10) 0.0103(11) -0.0017(8) -0.0009(8) -0.0008(8)
C10 0.0196(11) 0.0076(10) 0.0156(12) -0.0020(9) 0.0023(9) 0.0010(8)
C55 0.0206(11) 0.0113(11) 0.0178(12) 0.0002(9) 0.0032(10) 0.0007(8)
C50 0.0151(10) 0.0092(10) 0.0174(12) -0.0019(9) 0.0041(9) 0.0023(8)
C30 0.0227(11) 0.0082(10) 0.0115(11) -0.0018(9) 0.0009(9) 0.0005(8)
C61 0.0202(11) 0.0096(11) 0.0171(12) -0.0032(9) 0.0015(9) -0.0006(8)
C65 0.0182(11) 0.0103(11) 0.0158(12) 0.0012(9) 0.0010(9) 0.0001(8)
C11 0.0197(11) 0.0067(10) 0.0134(11) -0.0035(9) 0.0023(9) -0.0003(8)
C12 0.0209(12) 0.0110(11) 0.0209(13) 0.0001(10) 0.0065(10) -0.0002(8)
C64 0.0300(13) 0.0079(11) 0.0129(12) -0.0011(9) 0.0012(10) 0.0005(9)
C60 0.0180(11) 0.0076(10) 0.0147(11) 0.0008(9) 0.0031(9) -0.0001(8)
C51 0.0203(11) 0.0131(11) 0.0169(12) -0.0009(10) 0.0052(9) 0.0034(9)
C80 0.0349(15) 0.0260(14) 0.0206(14) 0.0062(11) 0.0128(12) 0.0091(11)
C22 0.0184(11) 0.0101(11) 0.0207(13) 0.0021(9) 0.0025(9) 0.0003(8)
C33 0.0311(14) 0.0110(12) 0.0199(13) -0.0051(10) -0.0025(11) 0.0010(9)
C15 0.0192(11) 0.0106(11) 0.0254(14) -0.0007(10) 0.0035(10) 0.0004(9)
C62 0.0190(11) 0.0093(11) 0.0252(14) -0.0014(10) 0.0056(10) -0.0017(8)
C24 0.0139(10) 0.0179(12) 0.0171(12) -0.0012(10) 0.0021(9) -0.0011(9)
C32 0.0226(12) 0.0116(11) 0.0241(14) 0.0008(10) -0.0018(10) -0.0012(9)
C63 0.0276(12) 0.0086(11) 0.0176(12) -0.0003(9) 0.0086(10) 0.0014(9)
C23 0.0188(11) 0.0156(12) 0.0196(13) 0.0037(10) 0.0028(10) -0.0032(9)
C41 0.0247(12) 0.0121(11) 0.0222(13) 0.0009(10) 0.0024(10) 0.0019(9)
C44 0.0208(12) 0.0328(15) 0.0184(13) 0.0016(11) 0.0006(10) -0.0007(10)
C52 0.0233(12) 0.0180(12) 0.0202(13) -0.0073(10) 0.0026(10) 0.0031(9)
C13 0.0290(13) 0.0086(11) 0.0175(13) 0.0030(9) 0.0031(10) 0.0026(9)
C31 0.0204(11) 0.0100(11) 0.0192(12) -0.0018(9) 0.0015(9) 0.0040(8)
C14 0.0251(12) 0.0092(11) 0.0229(14) 0.0012(10) -0.0016(10) 0.0031(9)
C53 0.0225(12) 0.0116(11) 0.0288(15) -0.0087(10) 0.0017(10) 0.0005(9)
C82 0.0417(16) 0.0128(12) 0.0242(14) -0.0003(11) 0.0091(12) -0.0038(10)
C43 0.0268(14) 0.0330(16) 0.0232(15) 0.0114(12) 0.0029(11) 0.0125(11)
C1AA 0.0269(13) 0.0216(13) 0.0272(15) -0.0105(11) 0.0088(11) -0.0048(10)
C81 0.0307(14) 0.0360(16) 0.0172(14) 0.0040(12) -0.0015(11) 0.0003(12)
C54 0.0220(12) 0.0083(11) 0.0298(15) 0.0019(10) 0.0059(10) 0.0000(9)
C34 0.0341(15) 0.0254(14) 0.0248(15) -0.0141(12) 0.0091(12) 0.0000(11)
C42 0.0317(14) 0.0161(13) 0.0321(16) 0.0079(11) 0.0067(12) 0.0084(10)
B1 0.0199(12) 0.0057(11) 0.0161(13) -0.0017(10) 0.0057(10) -0.0021(9)
C70 0.0244(12) 0.0101(11) 0.0234(14) -0.0034(10) 0.0057(10) -0.0021(9)

loop_
_atom_type_symbol
_atom_type_description
_atom_type_scat_dispersion_real
_atom_type_scat_dispersion_imag
_atom_type_scat_source
C C 0.0033 0.0016 'International Tables Vol C Tables 4.2.6.8 and 6.1.1.4'
H H 0.0000 0.0000 'International Tables Vol C Tables 4.2.6.8 and 6.1.1.4'
B B 0.0013 0.0007 'International Tables Vol C Tables 4.2.6.8 and 6.1.1.4'
P P 0.1023 0.0942 'International Tables Vol C Tables 4.2.6.8 and 6.1.1.4'
Pd Pd -0.9988 1.0072 'International Tables Vol C Tables 4.2.6.8 and 6.1.1.4'

loop_
_geom_angle_atom_site_label_1
_geom_angle_atom_site_label_2
_geom_angle_atom_site_label_3
_geom_angle
P2 Pd1 P3 104.43(2)
P2 Pd1 P1 136.83(2)
P2 Pd1 B1 80.55(7)
P1 Pd1 P3 106.48(2)
B1 Pd1 P3 159.76(7)
B1 Pd1 P1 80.75(7)
C80 P3 Pd1 120.70(9)
C80 P3 C82 101.54(13)
C82 P3 Pd1 114.03(9)
C81 P3 Pd1 115.94(10)
C81 P3 C80 100.42(14)
C81 P3 C82 101.36(14)
C40 P2 Pd1 118.61(8)
C20 P2 Pd1 110.99(7)
C20 P2 C40 105.66(10)
C20 P2 C30 106.64(11)
C30 P2 Pd1 112.44(8)
C30 P2 C40 101.47(11)
C10 P1 Pd1 109.70(8)
C10 P1 C50 103.32(11)
C10 P1 C60 105.09(10)
C50 P1 Pd1 105.71(7)
C50 P1 C60 102.40(10)
C60 P1 Pd1 127.95(8)
C24 C25 C20 119.4(2)
C20 C21 C22 116.3(2)
C20 C21 B1 121.4(2)
C22 C21 B1 122.2(2)
C45 C40 P2 118.79(18)
C45 C40 C41 117.8(2)
C41 C40 P2 122.90(19)
C44 C45 C40 121.4(2)
C25 C20 P2 125.76(17)
C25 C20 C21 122.3(2)
C21 C20 P2 111.96(17)
C11 C10 P1 113.28(17)
C15 C10 P1 123.79(18)
C15 C10 C11 122.6(2)
C54 C55 C50 121.0(2)
C55 C50 P1 119.37(19)
C51 C50 P1 122.10(18)
C51 C50 C55 118.4(2)
C31 C30 P2 118.39(18)
C31 C30 C1AA 118.7(2)
C1AA C30 P2 122.86(19)
C62 C61 C60 120.7(2)
C60 C65 C64 120.5(2)
C10 C11 B1 119.1(2)
C12 C11 C10 115.2(2)
C12 C11 B1 125.5(2)
C13 C12 C11 122.5(2)
C63 C64 C65 120.2(2)
C61 C60 P1 122.23(18)
C65 C60 P1 119.20(17)
C65 C60 C61 118.5(2)
C52 C51 C50 120.7(2)
C23 C22 C21 121.9(2)
C32 C33 C34 119.7(2)
C14 C15 C10 119.6(2)
C63 C62 C61 120.3(2)
C25 C24 C23 119.7(2)
C33 C32 C31 120.1(2)
C62 C63 C64 119.8(2)
C22 C23 C24 120.1(2)
C42 C41 C40 120.7(2)
C45 C44 C43 120.1(3)
C51 C52 C53 120.5(2)
C12 C13 C14 120.4(2)
C30 C31 C32 120.7(2)
C15 C14 C13 119.4(2)
C52 C53 C54 119.5(2)
C42 C43 C44 119.3(2)
C34 C1AA C30 120.7(2)
C55 C54 C53 119.9(2)
C1AA C34 C33 120.2(2)
C43 C42 C41 120.6(2)
C21 B1 Pd1 113.40(15)
C21 B1 C11 115.6(2)
C21 B1 C70 111.24(19)
C11 B1 Pd1 112.04(15)
C70 B1 Pd1 90.76(15)
C70 B1 C11 111.17(19)

loop_
_geom_bond_atom_site_label_1
_geom_bond_atom_site_label_2
_geom_bond_distance
Pd1 P3 2.3888(7)
Pd1 P2 2.2756(6)
Pd1 P1 2.2904(7)
Pd1 B1 2.278(3)
P3 C80 1.824(3)
P3 C82 1.828(3)
P3 C81 1.817(3)
P2 C40 1.835(2)
P2 C20 1.820(2)
P2 C30 1.830(2)
P1 C10 1.814(2)
P1 C50 1.830(2)
P1 C60 1.834(2)
C25 C20 1.398(3)
C25 C24 1.386(3)
C21 C20 1.403(3)
C21 C22 1.405(3)
C21 B1 1.617(3)
C40 C45 1.395(3)
C40 C41 1.397(3)
C45 C44 1.387(4)
C10 C11 1.409(3)
C10 C15 1.402(3)
C55 C50 1.401(3)
C55 C54 1.387(3)
C50 C51 1.395(3)
C30 C31 1.389(3)
C30 C1AA 1.399(3)
C61 C60 1.400(3)
C61 C62 1.389(3)
C65 C64 1.395(3)
C65 C60 1.392(3)
C11 C12 1.408(3)
C11 B1 1.627(4)
C12 C13 1.386(3)
C64 C63 1.386(3)
C51 C52 1.386(3)
C22 C23 1.387(3)
C33 C32 1.380(4)
C33 C34 1.395(4)
C15 C14 1.382(3)
C62 C63 1.381(3)
C24 C23 1.391(3)
C32 C31 1.394(3)
C41 C42 1.390(3)
C44 C43 1.387(4)
C52 C53 1.389(4)
C13 C14 1.387(3)
C53 C54 1.391(4)
C43 C42 1.382(4)
C1AA C34 1.379(4)
B1 C70 1.624(4)
